data_7246543
loop_
_publ_author_name
'Barton, Benita'
'Trollip, Danica B.'
'Hosten, Eric C.'

_publ_section_title
;
 Host behaviour of two tricyclic fused systems in mixed anisole guest
 solvents
;
_journal_issue 20
_journal_name_full CrystEngComm
_journal_page_first 3013
_journal_page_last 3024
_journal_paper_doi 10.1039/D3CE00174A
_journal_volume 25
_journal_year 2023
_chemical_formula_moiety 'C44 H36 N2, C8 H10 O'
_chemical_formula_sum 'C52 H46 N2 O'
_chemical_formula_weight 714.91
_chemical_melting_point 528.15
_chemical_name_systematic
;
N,N'-bis(5-phenyl-5-dibenzo[a,d]cycloheptenyl)ethylenediamine 3-methylanisole
;
_space_group_crystal_system triclinic
_space_group_IT_number 2
_space_group_name_Hall '-P 1'
_space_group_name_H-M_alt 'P -1'
_atom_sites_solution_hydrogens mixed
_atom_sites_solution_primary dual
_atom_sites_solution_secondary difmap
_audit_creation_method SHELXL-2018/3
_audit_update_record
;
2023-02-17 deposited with the CCDC.	2023-03-31 downloaded from the CCDC.
;
_cell_angle_alpha 96.485(2)
_cell_angle_beta 102.370(2)
_cell_angle_gamma 102.734(2)
_cell_formula_units_Z 1
_cell_length_a 8.8540(4)
_cell_length_b 10.4874(5)
_cell_length_c 11.4956(6)
_cell_measurement_reflns_used 9985
_cell_measurement_temperature 296(2)
_cell_measurement_theta_max 28.23
_cell_measurement_theta_min 2.43
_cell_volume 1002.53(9)
_computing_cell_refinement 'APEX2 v2011.4-1 (Bruker AXS)'
_computing_data_collection 'Bruker Instrument Service v2011.4.0.0'
_computing_data_reduction 'SAINT V7.68A (Bruker AXS, 2009)'
_computing_molecular_graphics 'Ortep-3 for Windows (Farrugia, 2012)'
_computing_publication_material 'PLATON (Spek, 2009) and MERCURY (Macrae, 2008)'
_computing_structure_refinement 'SHELXL-2018/3 (Sheldrick, 2015) and ShelXle (H\"ubschle, 2011)'
_computing_structure_solution 'SHELXT-2018/2 (Sheldrick, 2015)'
_diffrn_ambient_temperature 296(2)
_diffrn_detector_area_resol_mean 8.3333
_diffrn_measured_fraction_theta_full 0.999
_diffrn_measured_fraction_theta_max 0.996
_diffrn_measurement_device_type 'Bruker APEX-II CCD'
_diffrn_measurement_method '\f and \w scans'
_diffrn_radiation_monochromator graphite
_diffrn_radiation_source 'sealed tube'
_diffrn_radiation_type MoK\a
_diffrn_radiation_wavelength 0.71073
_diffrn_reflns_av_R_equivalents 0.0196
_diffrn_reflns_av_unetI/netI 0.0130
_diffrn_reflns_Laue_measured_fraction_full 0.999
_diffrn_reflns_Laue_measured_fraction_max 0.996
_diffrn_reflns_limit_h_max 11
_diffrn_reflns_limit_h_min -11
_diffrn_reflns_limit_k_max 13
_diffrn_reflns_limit_k_min -13
_diffrn_reflns_limit_l_max 15
_diffrn_reflns_limit_l_min -15
_diffrn_reflns_number 35289
_diffrn_reflns_point_group_measured_fraction_full 0.999
_diffrn_reflns_point_group_measured_fraction_max 0.996
_diffrn_reflns_theta_full 25.242
_diffrn_reflns_theta_max 28.278
_diffrn_reflns_theta_min 1.840
_exptl_absorpt_coefficient_mu 0.070
_exptl_absorpt_correction_T_max 1.0000
_exptl_absorpt_correction_T_min 0.9666
_exptl_absorpt_correction_type numerical
_exptl_absorpt_process_details 'SADABS V2008/1 (Bruker AXS)'
_exptl_crystal_colour colourless
_exptl_crystal_density_diffrn 1.184
_exptl_crystal_density_method 'not measured'
_exptl_crystal_description block
_exptl_crystal_F_000 380
_exptl_crystal_recrystallization_method 'Re-crystallisation from solvent: 3-methylanisole'
_exptl_crystal_size_max 0.568
_exptl_crystal_size_mid 0.365
_exptl_crystal_size_min 0.176
_refine_diff_density_max 0.296
_refine_diff_density_min -0.306
_refine_diff_density_rms 0.036
_refine_ls_extinction_coef 0.016(4)
_refine_ls_extinction_expression Fc^*^=kFc[1+0.001xFc^2^\l^3^/sin(2\q)]^-1/4^
_refine_ls_extinction_method 'SHELXL-2018/3 (Sheldrick 2018)'
_refine_ls_goodness_of_fit_ref 1.051
_refine_ls_hydrogen_treatment mixed
_refine_ls_matrix_type full
_refine_ls_number_parameters 282
_refine_ls_number_reflns 4954
_refine_ls_number_restraints 136
_refine_ls_restrained_S_all 1.101
_refine_ls_R_factor_all 0.0589
_refine_ls_R_factor_gt 0.0477
_refine_ls_shift/su_max 0.000
_refine_ls_shift/su_mean 0.000
_refine_ls_structure_factor_coef Fsqd
_refine_ls_weighting_details 'w=1/[\s^2^(Fo^2^)+(0.0722P)^2^+0.2228P] where P=(Fo^2^+2Fc^2^)/3'
_refine_ls_weighting_scheme calc
_refine_ls_wR_factor_gt 0.1330
_refine_ls_wR_factor_ref 0.1436
_reflns_Friedel_coverage 0.000
_reflns_number_gt 4009
_reflns_number_total 4954
_reflns_threshold_expression 'I > 2\s(I)'
_cod_data_source_file d3ce00174a1.cif
_cod_data_source_block ma146
_cod_depositor_comments 'Adding full bibliography for 7246542--7246544.cif.'
_cod_original_cell_volume 1002.53(8)
_cod_database_code 7246543
_shelx_shelxl_version_number 2018/3
_shelx_space_group_comment
;
The symmetry employed for this shelxl refinement is uniquely defined
by the following loop, which should always be used as a source of
symmetry information in preference to the above space-group names.
They are only intended as comments.
;
_shelx_estimated_absorpt_t_min 0.962
_shelx_estimated_absorpt_t_max 0.988

loop_
_space_group_symop_operation_xyz
'x, y, z'
'-x, -y, -z'

loop_
_atom_site_label
_atom_site_type_symbol
_atom_site_fract_x
_atom_site_fract_y
_atom_site_fract_z
_atom_site_U_iso_or_equiv
_atom_site_adp_type
_atom_site_occupancy
_atom_site_site_symmetry_order
_atom_site_calc_flag
_atom_site_refinement_flags_posn
_atom_site_refinement_flags_adp
_atom_site_refinement_flags_occupancy
_atom_site_disorder_assembly
_atom_site_disorder_group
N1 N 0.42305(12) 0.37209(10) 0.36067(8) 0.0352(2) Uani 1 1 d . . . . .
C1 C 0.30798(12) 0.35456(11) 0.24171(9) 0.0302(2) Uani 1 1 d . . . . .
C2 C 0.09079(15) 0.25464(13) -0.00638(11) 0.0420(3) Uani 1 1 d . . . . .
H2 H -0.009207 0.205774 -0.052469 0.050 Uiso 1 1 calc R U . . .
C3 C 0.12134(15) 0.38586(14) -0.00055(11) 0.0424(3) Uani 1 1 d . . . . .
H3 H 0.040762 0.418692 -0.043242 0.051 Uiso 1 1 calc R U . . .
C4 C 0.42181(13) 0.48204(13) 0.45165(10) 0.0375(3) Uani 1 1 d . . . . .
H4A H 0.332847 0.455937 0.487932 0.045 Uiso 1 1 calc R U . . .
H4B H 0.409077 0.558318 0.413659 0.045 Uiso 1 1 calc R U . . .
C11 C 0.30743(13) 0.22451(11) 0.16486(10) 0.0327(2) Uani 1 1 d . . . . .
C12 C 0.19687(14) 0.17923(12) 0.05155(11) 0.0365(3) Uani 1 1 d . . . . .
C13 C 0.19097(17) 0.05579(13) -0.01347(13) 0.0473(3) Uani 1 1 d . . . . .
H13 H 0.115090 0.023605 -0.086532 0.057 Uiso 1 1 calc R U . . .
C14 C 0.29453(19) -0.01881(14) 0.02810(15) 0.0536(4) Uani 1 1 d . . . . .
H14 H 0.288948 -0.100032 -0.016716 0.064 Uiso 1 1 calc R U . . .
C15 C 0.40686(19) 0.02797(14) 0.13698(15) 0.0520(3) Uani 1 1 d . . . . .
H15 H 0.478568 -0.021060 0.164982 0.062 Uiso 1 1 calc R U . . .
C16 C 0.41273(16) 0.14828(13) 0.20468(12) 0.0416(3) Uani 1 1 d . . . . .
H16 H 0.488423 0.178588 0.278052 0.050 Uiso 1 1 calc R U . . .
C21 C 0.36618(13) 0.46662(11) 0.17441(10) 0.0317(2) Uani 1 1 d . . . . .
C22 C 0.26840(14) 0.48337(12) 0.06599(11) 0.0366(3) Uani 1 1 d . . . . .
C23 C 0.31911(18) 0.59502(14) 0.01383(13) 0.0471(3) Uani 1 1 d . . . . .
H23 H 0.251280 0.610466 -0.053945 0.056 Uiso 1 1 calc R U . . .
C24 C 0.4666(2) 0.68195(14) 0.06061(14) 0.0526(4) Uani 1 1 d . . . . .
H24 H 0.498011 0.755311 0.024813 0.063 Uiso 1 1 calc R U . . .
C25 C 0.56767(17) 0.65937(14) 0.16123(14) 0.0501(3) Uani 1 1 d . . . . .
H25 H 0.669523 0.715438 0.191106 0.060 Uiso 1 1 calc R U . . .
C26 C 0.51792(14) 0.55338(12) 0.21797(12) 0.0397(3) Uani 1 1 d . . . . .
H26 H 0.586754 0.539837 0.286177 0.048 Uiso 1 1 calc R U . . .
C31 C 0.14065(13) 0.35077(12) 0.26392(10) 0.0349(3) Uani 1 1 d . . . . .
C32 C 0.04933(17) 0.23483(15) 0.28623(14) 0.0507(3) Uani 1 1 d . . . . .
H32 H 0.083811 0.157357 0.279286 0.061 Uiso 1 1 calc R U . . .
C33 C -0.0939(2) 0.2335(2) 0.31903(18) 0.0706(5) Uani 1 1 d . . . . .
H33 H -0.155296 0.154581 0.331807 0.085 Uiso 1 1 calc R U . . .
C34 C -0.14494(19) 0.3473(2) 0.33258(17) 0.0696(5) Uani 1 1 d . . . . .
H34 H -0.239493 0.346082 0.355867 0.083 Uiso 1 1 calc R U . . .
C35 C -0.05601(18) 0.46225(18) 0.31165(15) 0.0589(4) Uani 1 1 d . . . . .
H35 H -0.090324 0.539639 0.320604 0.071 Uiso 1 1 calc R U . . .
C36 C 0.08585(15) 0.46459(14) 0.27695(12) 0.0430(3) Uani 1 1 d . . . . .
H36 H 0.144739 0.543558 0.262283 0.052 Uiso 1 1 calc R U . . .
H1 H 0.3975(18) 0.2949(16) 0.3907(14) 0.047(4) Uiso 1 1 d . . . . .
O4 O 0.7964(12) 0.0237(9) 0.5443(8) 0.242(4) Uani 0.5 1 d D U P A -1
C41 C 0.6495(11) 0.0290(7) 0.5295(6) 0.190(4) Uani 0.5 1 d G U P A -1
C42 C 0.5311(11) -0.0707(5) 0.4489(5) 0.143(3) Uani 0.5 1 d DG U P A -1
H42 H 0.558604 -0.139233 0.406249 0.172 Uiso 0.5 1 calc R U P A -1
C43 C 0.3717(10) -0.0679(5) 0.4320(6) 0.167(3) Uani 0.5 1 d G U P A -1
C44 C 0.3307(13) 0.0346(7) 0.4957(8) 0.184(4) Uani 0.5 1 d DG U P A -1
H44 H 0.224051 0.036415 0.484418 0.221 Uiso 0.5 1 calc R U P A -1
C45 C 0.4490(17) 0.1342(5) 0.5764(6) 0.216(4) Uani 0.5 1 d G U P A -1
H45 H 0.421555 0.202781 0.619030 0.260 Uiso 0.5 1 calc R U P A -1
C46 C 0.6084(16) 0.1315(4) 0.5933(5) 0.218(4) Uani 0.5 1 d DG U P A -1
H46 H 0.687585 0.198141 0.647252 0.261 Uiso 0.5 1 calc R U P A -1
C47 C 0.929(3) 0.1269(16) 0.6279(15) 0.357(12) Uani 0.5 1 d . U P A -1
H47A H 1.028453 0.105791 0.626437 0.536 Uiso 0.5 1 calc R U P A -1
H47B H 0.929743 0.211463 0.603117 0.536 Uiso 0.5 1 calc R U P A -1
H47C H 0.913654 0.130468 0.708343 0.536 Uiso 0.5 1 calc R U P A -1
C48 C 0.2385(17) -0.1739(11) 0.3447(12) 0.232(6) Uani 0.5 1 d D U P A -1
H48A H 0.283033 -0.238130 0.306958 0.347 Uiso 0.5 1 calc R U P A -1
H48B H 0.165864 -0.216793 0.387771 0.347 Uiso 0.5 1 calc R U P A -1
H48C H 0.182301 -0.133786 0.283919 0.347 Uiso 0.5 1 calc R U P A -1

loop_
_atom_site_aniso_label
_atom_site_aniso_U_11
_atom_site_aniso_U_22
_atom_site_aniso_U_33
_atom_site_aniso_U_23
_atom_site_aniso_U_13
_atom_site_aniso_U_12
N1 0.0358(5) 0.0390(5) 0.0277(5) 0.0019(4) 0.0018(4) 0.0107(4)
C1 0.0285(5) 0.0328(5) 0.0268(5) 0.0015(4) 0.0041(4) 0.0072(4)
C2 0.0347(6) 0.0494(7) 0.0334(6) -0.0032(5) 0.0009(5) 0.0052(5)
C3 0.0410(6) 0.0534(7) 0.0318(6) 0.0049(5) 0.0022(5) 0.0178(6)
C4 0.0334(6) 0.0472(7) 0.0284(5) -0.0018(5) 0.0025(4) 0.0118(5)
C11 0.0332(5) 0.0311(5) 0.0328(5) 0.0031(4) 0.0105(4) 0.0047(4)
C12 0.0341(5) 0.0352(6) 0.0360(6) -0.0003(5) 0.0102(5) 0.0018(4)
C13 0.0461(7) 0.0408(7) 0.0460(7) -0.0082(5) 0.0133(6) -0.0015(5)
C14 0.0596(8) 0.0349(6) 0.0660(9) -0.0050(6) 0.0260(7) 0.0077(6)
C15 0.0589(8) 0.0410(7) 0.0645(9) 0.0097(6) 0.0234(7) 0.0215(6)
C16 0.0442(6) 0.0398(6) 0.0432(7) 0.0071(5) 0.0117(5) 0.0144(5)
C21 0.0331(5) 0.0308(5) 0.0321(5) 0.0015(4) 0.0104(4) 0.0096(4)
C22 0.0422(6) 0.0374(6) 0.0331(6) 0.0046(5) 0.0109(5) 0.0153(5)
C23 0.0636(8) 0.0455(7) 0.0415(7) 0.0139(6) 0.0195(6) 0.0234(6)
C24 0.0694(9) 0.0398(7) 0.0606(9) 0.0153(6) 0.0363(8) 0.0153(6)
C25 0.0470(7) 0.0407(7) 0.0615(9) 0.0016(6) 0.0250(6) 0.0011(5)
C26 0.0356(6) 0.0403(6) 0.0416(6) 0.0011(5) 0.0121(5) 0.0063(5)
C31 0.0301(5) 0.0438(6) 0.0275(5) 0.0006(4) 0.0053(4) 0.0068(4)
C32 0.0481(7) 0.0487(8) 0.0543(8) 0.0044(6) 0.0219(6) 0.0037(6)
C33 0.0547(9) 0.0742(11) 0.0801(12) 0.0073(9) 0.0352(9) -0.0045(8)
C34 0.0413(8) 0.0944(13) 0.0732(11) -0.0008(9) 0.0268(8) 0.0126(8)
C35 0.0423(7) 0.0773(11) 0.0599(9) 0.0001(8) 0.0139(6) 0.0255(7)
C36 0.0360(6) 0.0516(7) 0.0418(7) 0.0038(5) 0.0085(5) 0.0151(5)
O4 0.301(9) 0.191(7) 0.181(6) 0.109(5) -0.025(6) -0.005(6)
C41 0.358(9) 0.108(6) 0.091(6) 0.048(4) 0.043(7) 0.031(7)
C42 0.285(8) 0.063(4) 0.082(4) 0.031(3) 0.053(6) 0.029(5)
C43 0.325(8) 0.087(5) 0.109(6) 0.038(4) 0.091(6) 0.044(6)
C44 0.357(11) 0.093(6) 0.146(9) 0.054(4) 0.144(9) 0.052(7)
C45 0.491(13) 0.073(4) 0.109(6) 0.023(3) 0.132(8) 0.060(7)
C46 0.447(12) 0.075(5) 0.102(6) 0.031(4) 0.053(9) 0.012(7)
C47 0.474(18) 0.219(14) 0.219(15) 0.050(11) -0.140(17) -0.029(15)
C48 0.345(12) 0.121(7) 0.177(11) 0.017(6) 0.036(10) -0.016(9)

loop_
_atom_type_symbol
_atom_type_description
_atom_type_scat_dispersion_real
_atom_type_scat_dispersion_imag
_atom_type_scat_source
C C 0.0033 0.0016 'International Tables Vol C Tables 4.2.6.8 and 6.1.1.4'
H H 0.0000 0.0000 'International Tables Vol C Tables 4.2.6.8 and 6.1.1.4'
N N 0.0061 0.0033 'International Tables Vol C Tables 4.2.6.8 and 6.1.1.4'
O O 0.0106 0.0060 'International Tables Vol C Tables 4.2.6.8 and 6.1.1.4'

loop_
_geom_angle_atom_site_label_1
_geom_angle_atom_site_label_2
_geom_angle_atom_site_label_3
_geom_angle
_geom_angle_site_symmetry_1
_geom_angle_site_symmetry_3
_geom_angle_publ_flag
C4 N1 C1 115.72(9) . . ?
C4 N1 H1 107.8(10) . . ?
C1 N1 H1 106.8(10) . . ?
N1 C1 C21 109.20(9) . . ?
N1 C1 C11 108.76(9) . . ?
C21 C1 C11 106.52(8) . . ?
N1 C1 C31 108.22(9) . . ?
C21 C1 C31 113.04(9) . . ?
C11 C1 C31 111.02(9) . . ?
C3 C2 C12 127.21(11) . . ?
C3 C2 H2 116.4 . . ?
C12 C2 H2 116.4 . . ?
C2 C3 C22 126.71(11) . . ?
C2 C3 H3 116.6 . . ?
C22 C3 H3 116.6 . . ?
N1 C4 C4 109.17(12) . 2_666 ?
N1 C4 H4A 109.8 . . ?
C4 C4 H4A 109.8 2_666 . ?
N1 C4 H4B 109.8 . . ?
C4 C4 H4B 109.8 2_666 . ?
H4A C4 H4B 108.3 . . ?
C16 C11 C12 118.57(11) . . ?
C16 C11 C1 121.74(10) . . ?
C12 C11 C1 119.68(10) . . ?
C13 C12 C11 118.76(12) . . ?
C13 C12 C2 116.81(11) . . ?
C11 C12 C2 124.39(11) . . ?
C14 C13 C12 121.72(13) . . ?
C14 C13 H13 119.1 . . ?
C12 C13 H13 119.1 . . ?
C13 C14 C15 119.45(12) . . ?
C13 C14 H14 120.3 . . ?
C15 C14 H14 120.3 . . ?
C14 C15 C16 120.03(13) . . ?
C14 C15 H15 120.0 . . ?
C16 C15 H15 120.0 . . ?
C15 C16 C11 121.37(13) . . ?
C15 C16 H16 119.3 . . ?
C11 C16 H16 119.3 . . ?
C26 C21 C22 118.36(11) . . ?
C26 C21 C1 120.96(10) . . ?
C22 C21 C1 120.68(10) . . ?
C23 C22 C21 118.84(12) . . ?
C23 C22 C3 117.49(12) . . ?
C21 C22 C3 123.53(11) . . ?
C24 C23 C22 121.56(13) . . ?
C24 C23 H23 119.2 . . ?
C22 C23 H23 119.2 . . ?
C23 C24 C25 119.40(13) . . ?
C23 C24 H24 120.3 . . ?
C25 C24 H24 120.3 . . ?
C24 C25 C26 120.29(13) . . ?
C24 C25 H25 119.9 . . ?
C26 C25 H25 119.9 . . ?
C25 C26 C21 121.16(12) . . ?
C25 C26 H26 119.4 . . ?
C21 C26 H26 119.4 . . ?
C32 C31 C36 117.84(12) . . ?
C32 C31 C1 119.84(11) . . ?
C36 C31 C1 121.85(11) . . ?
C31 C32 C33 120.55(15) . . ?
C31 C32 H32 119.7 . . ?
C33 C32 H32 119.7 . . ?
C34 C33 C32 120.64(16) . . ?
C34 C33 H33 119.7 . . ?
C32 C33 H33 119.7 . . ?
C35 C34 C33 119.50(14) . . ?
C35 C34 H34 120.3 . . ?
C33 C34 H34 120.3 . . ?
C34 C35 C36 120.47(15) . . ?
C34 C35 H35 119.8 . . ?
C36 C35 H35 119.8 . . ?
C31 C36 C35 120.98(14) . . ?
C31 C36 H36 119.5 . . ?
C35 C36 H36 119.5 . . ?
C41 O4 C47 121.8(14) . . ?
O4 C41 C42 118.8(6) . . ?
O4 C41 C46 121.2(6) . . ?
C42 C41 C46 120.0 . . ?
C43 C42 C41 120.0 . . ?
C43 C42 H42 120.0 . . ?
C41 C42 H42 120.0 . . ?
C44 C43 C42 120.0 . . ?
C44 C43 C48 118.0(6) . . ?
C42 C43 C48 122.0(6) . . ?
C43 C44 C45 120.0 . . ?
C43 C44 H44 120.0 . . ?
C45 C44 H44 120.0 . . ?
C46 C45 C44 120.0 . . ?
C46 C45 H45 120.0 . . ?
C44 C45 H45 120.0 . . ?
C45 C46 C41 120.0 . . ?
C45 C46 H46 120.0 . . ?
C41 C46 H46 120.0 . . ?
O4 C47 H47A 109.5 . . ?
O4 C47 H47B 109.5 . . ?
H47A C47 H47B 109.5 . . ?
O4 C47 H47C 109.5 . . ?
H47A C47 H47C 109.5 . . ?
H47B C47 H47C 109.5 . . ?
C43 C48 H48A 109.5 . . ?
C43 C48 H48B 109.5 . . ?
H48A C48 H48B 109.5 . . ?
C43 C48 H48C 109.5 . . ?
H48A C48 H48C 109.5 . . ?
H48B C48 H48C 109.5 . . ?

loop_
_geom_bond_atom_site_label_1
_geom_bond_atom_site_label_2
_geom_bond_distance
_geom_bond_site_symmetry_2
_geom_bond_publ_flag
N1 C4 1.4702(15) . ?
N1 C1 1.4851(14) . ?
N1 H1 0.918(16) . ?
C1 C21 1.5344(15) . ?
C1 C11 1.5375(15) . ?
C1 C31 1.5493(15) . ?
C2 C3 1.3337(19) . ?
C2 C12 1.4593(18) . ?
C2 H2 0.9300 . ?
C3 C22 1.4614(18) . ?
C3 H3 0.9300 . ?
C4 C4 1.520(2) 2_666 ?
C4 H4A 0.9700 . ?
C4 H4B 0.9700 . ?
C11 C16 1.3951(17) . ?
C11 C12 1.4104(16) . ?
C12 C13 1.4044(17) . ?
C13 C14 1.376(2) . ?
C13 H13 0.9300 . ?
C14 C15 1.382(2) . ?
C14 H14 0.9300 . ?
C15 C16 1.3901(19) . ?
C15 H15 0.9300 . ?
C16 H16 0.9300 . ?
C21 C26 1.3977(16) . ?
C21 C22 1.4099(16) . ?
C22 C23 1.4052(18) . ?
C23 C24 1.374(2) . ?
C23 H23 0.9300 . ?
C24 C25 1.381(2) . ?
C24 H24 0.9300 . ?
C25 C26 1.3879(19) . ?
C25 H25 0.9300 . ?
C26 H26 0.9300 . ?
C31 C32 1.3870(18) . ?
C31 C36 1.3888(18) . ?
C32 C33 1.396(2) . ?
C32 H32 0.9300 . ?
C33 C34 1.371(3) . ?
C33 H33 0.9300 . ?
C34 C35 1.364(3) . ?
C34 H34 0.9300 . ?
C35 C36 1.3931(19) . ?
C35 H35 0.9300 . ?
C36 H36 0.9300 . ?
O4 C41 1.290(14) . ?
O4 C47 1.480(15) . ?
C41 C42 1.3900 . ?
C41 C46 1.3900 . ?
C42 C43 1.3900 . ?
C42 H42 0.9300 . ?
C43 C44 1.3900 . ?
C43 C48 1.516(14) . ?
C44 C45 1.3900 . ?
C44 H44 0.9300 . ?
C45 C46 1.3900 . ?
C45 H45 0.9300 . ?
C46 H46 0.9300 . ?
C47 H47A 0.9600 . ?
C47 H47B 0.9600 . ?
C47 H47C 0.9600 . ?
C48 H48A 0.9600 . ?
C48 H48B 0.9600 . ?
C48 H48C 0.9600 . ?

loop_
_geom_hbond_atom_site_label_D
_geom_hbond_atom_site_label_H
_geom_hbond_atom_site_label_A
_geom_hbond_distance_DH
_geom_hbond_distance_HA
_geom_hbond_distance_DA
_geom_hbond_angle_DHA
_geom_hbond_site_symmetry_A
_geom_hbond_publ_flag
C16 H16 N1 0.93 2.38 2.7600(16) 104 . yes
C26 H26 N1 0.93 2.38 2.7572(17) 104 . yes

loop_
_geom_torsion_atom_site_label_1
_geom_torsion_atom_site_label_2
_geom_torsion_atom_site_label_3
_geom_torsion_atom_site_label_4
_geom_torsion
_geom_torsion_site_symmetry_1
_geom_torsion_site_symmetry_2
_geom_torsion_site_symmetry_3
_geom_torsion_site_symmetry_4
_geom_torsion_publ_flag
C4 N1 C1 C21 72.44(12) . . . . ?
C4 N1 C1 C11 -171.69(9) . . . . ?
C4 N1 C1 C31 -50.99(13) . . . . ?
C12 C2 C3 C22 -0.3(2) . . . . ?
C1 N1 C4 C4 -160.26(12) . . . 2_666 ?
N1 C1 C11 C16 -4.99(14) . . . . ?
C21 C1 C11 C16 112.59(12) . . . . ?
C31 C1 C11 C16 -123.95(11) . . . . ?
N1 C1 C11 C12 174.25(10) . . . . ?
C21 C1 C11 C12 -68.17(12) . . . . ?
C31 C1 C11 C12 55.29(13) . . . . ?
C16 C11 C12 C13 3.59(17) . . . . ?
C1 C11 C12 C13 -175.68(10) . . . . ?
C16 C11 C12 C2 -173.79(11) . . . . ?
C1 C11 C12 C2 6.94(17) . . . . ?
C3 C2 C12 C13 -143.61(14) . . . . ?
C3 C2 C12 C11 33.8(2) . . . . ?
C11 C12 C13 C14 -2.85(19) . . . . ?
C2 C12 C13 C14 174.72(13) . . . . ?
C12 C13 C14 C15 0.4(2) . . . . ?
C13 C14 C15 C16 1.2(2) . . . . ?
C14 C15 C16 C11 -0.4(2) . . . . ?
C12 C11 C16 C15 -2.06(18) . . . . ?
C1 C11 C16 C15 177.19(11) . . . . ?
N1 C1 C21 C26 9.22(14) . . . . ?
C11 C1 C21 C26 -108.07(11) . . . . ?
C31 C1 C21 C26 129.74(11) . . . . ?
N1 C1 C21 C22 -171.67(9) . . . . ?
C11 C1 C21 C22 71.04(12) . . . . ?
C31 C1 C21 C22 -51.14(13) . . . . ?
C26 C21 C22 C23 -7.35(16) . . . . ?
C1 C21 C22 C23 173.52(10) . . . . ?
C26 C21 C22 C3 168.17(11) . . . . ?
C1 C21 C22 C3 -10.96(17) . . . . ?
C2 C3 C22 C23 144.30(14) . . . . ?
C2 C3 C22 C21 -31.3(2) . . . . ?
C21 C22 C23 C24 5.23(19) . . . . ?
C3 C22 C23 C24 -170.56(12) . . . . ?
C22 C23 C24 C25 0.0(2) . . . . ?
C23 C24 C25 C26 -3.0(2) . . . . ?
C24 C25 C26 C21 0.7(2) . . . . ?
C22 C21 C26 C25 4.54(17) . . . . ?
C1 C21 C26 C25 -176.33(11) . . . . ?
N1 C1 C31 C32 -80.05(13) . . . . ?
C21 C1 C31 C32 158.87(11) . . . . ?
C11 C1 C31 C32 39.23(14) . . . . ?
N1 C1 C31 C36 91.93(13) . . . . ?
C21 C1 C31 C36 -29.15(14) . . . . ?
C11 C1 C31 C36 -148.78(11) . . . . ?
C36 C31 C32 C33 0.9(2) . . . . ?
C1 C31 C32 C33 173.17(14) . . . . ?
C31 C32 C33 C34 -1.6(3) . . . . ?
C32 C33 C34 C35 1.2(3) . . . . ?
C33 C34 C35 C36 -0.1(3) . . . . ?
C32 C31 C36 C35 0.19(19) . . . . ?
C1 C31 C36 C35 -171.95(12) . . . . ?
C34 C35 C36 C31 -0.6(2) . . . . ?
C47 O4 C41 C42 179.5(9) . . . . ?
C47 O4 C41 C46 -1.0(13) . . . . ?
O4 C41 C42 C43 179.5(7) . . . . ?
C46 C41 C42 C43 0.0 . . . . ?
C41 C42 C43 C44 0.0 . . . . ?
C41 C42 C43 C48 179.7(8) . . . . ?
C42 C43 C44 C45 0.0 . . . . ?
C48 C43 C44 C45 -179.7(8) . . . . ?
C43 C44 C45 C46 0.0 . . . . ?
C44 C45 C46 C41 0.0 . . . . ?
O4 C41 C46 C45 -179.5(8) . . . . ?
C42 C41 C46 C45 0.0 . . . . ?
